data_4323339
loop_
_publ_author_name
'Francesco Bigoli'
'Paola Deplano'
'Francesco A. Devillanova'
'John. R. Ferraro'
'Vito Lippolis'
'Peter J. Lukes'
'Maria Laura Mercuri'
'Maria Angela Pellinghelli'
'Emanuele F. Trogu'
'Jack M. Williams'

_publ_contact_author
;
     Prof. Paola Deplano 
     Dipartimento di Chimica e Tecnologie  
            Inorganiche e Metallorganiche 
     Universit\`a di Cagliari         
     Via Ospedale 72        
     I-09124 Cagliari
     Italy
;
_publ_contact_author_email deplano@vaxcal.unica.it
_publ_contact_author_fax '[01039]70 6758670'
_publ_contact_author_phone '[01039]70 6758685'
_publ_section_title
;
 Syntheses, X-ray Crystal Structures, and Spectroscopic Properties of New
 Nickel Dithiolenes and Related Compounds
;
_journal_name_full 'Inorganic Chemistry'
_journal_page_first 1218
_journal_page_last 1226
_journal_paper_doi 10.1021/ic960930c
_journal_volume 36
_journal_year 1997
_chemical_compound_source 'chemical synthesis'
_chemical_formula_analytical 'C36 H56 I12 Ni2 N8 S12'
_chemical_formula_sum 'C36 H56 I12 N8 Ni2 S12'
_chemical_formula_weight 2625.89
_space_group_crystal_system monoclinic
_space_group_IT_number 15
_space_group_name_Hall '-C 2yc'
_space_group_name_H-M_alt 'C 1 2/c 1'
_atom_sites_solution_hydrogens geom
_atom_sites_solution_primary ' Patterson'
_cell_angle_alpha 90.00(0)
_cell_angle_beta 93.57(2)
_cell_angle_gamma 90.00(0)
_cell_formula_units_Z 4
_cell_length_a 21.971(6)
_cell_length_b 28.081(5)
_cell_length_c 12.207(8)
_cell_measurement_radiation ' Mo_K\a'
_cell_measurement_reflns_used 30
_cell_measurement_temperature 295
_cell_measurement_theta_max 19
_cell_measurement_theta_min 8
_cell_measurement_wavelength 0.71073
_cell_volume 7517(6)
_computing_cell_refinement 'local programs'
_computing_data_collection 'Philips PW 1100 local upgrade'
_computing_data_reduction 'local programs'
_computing_molecular_graphics 'PLUTO ORTEP'
_computing_publication_material
;
 PARST (Nardelli, 1983); PARSTCIF (Nardelli, 1991)
;
_computing_structure_refinement SHELX_76
_computing_structure_solution SHELXS_86
_diffrn_ambient_temperature 295
_diffrn_measurement_device 'Philips PW 1100 diffractometer'
_diffrn_measurement_method \q/2\q
_diffrn_radiation_detector 'scintillation counter'
_diffrn_radiation_monochromator graphite
_diffrn_radiation_source 'fine focus sealed tube'
_diffrn_radiation_type Mo_K\a
_diffrn_radiation_wavelength 0.71073
_diffrn_reflns_av_R_equivalents 'not definible'
_diffrn_reflns_limit_h_max 27
_diffrn_reflns_limit_h_min -27
_diffrn_reflns_limit_k_max 34
_diffrn_reflns_limit_k_min 0
_diffrn_reflns_limit_l_max 16
_diffrn_reflns_limit_l_min 0
_diffrn_reflns_number 6188
_diffrn_reflns_theta_max 24
_diffrn_reflns_theta_min 3
_diffrn_standards_decay_% none
_diffrn_standards_interval_count 100
_diffrn_standards_number 1
_exptl_absorpt_coefficient_mu 5.7945
_exptl_absorpt_correction_type 'empirical method of North,Phillips, and Mathews'
_exptl_crystal_colour dark
_exptl_crystal_density_diffrn 2.3204
_exptl_crystal_description prism
_exptl_crystal_F_000 4848.0
_exptl_crystal_size_max 0.44
_exptl_crystal_size_mid 0.23
_exptl_crystal_size_min 0.06
_refine_diff_density_max 1.21
_refine_diff_density_min -0.92
_refine_ls_goodness_of_fit_obs 1.136
_refine_ls_hydrogen_treatment ' riding'
_refine_ls_matrix_type full
_refine_ls_number_parameters 208
_refine_ls_number_reflns 2798
_refine_ls_R_factor_obs 0.0356
_refine_ls_shift/esd_max 0.44
_refine_ls_weighting_details 'w = 0.6174/[\s^2^(Fo)+0.0012Fo^2^]'
_refine_ls_weighting_scheme calc
_refine_ls_wR_factor_obs 0.0450
_reflns_number_observed 2798
_reflns_number_total 6188
_reflns_observed_criterion ' I>2\s(I)'
_cod_data_source_file ic960930c_1.cif
_cod_data_source_block 8
_cod_depositor_comments
;
The following automatic conversions were performed:

'_refine_ls_weighting_scheme' value '0.6174/[\s^2^(Fo)+0.0012Fo^2^]'
was changed to 'calc'. New tag '_refine_ls_weighting_details' was
created. The value of the new tag was set to 'w =
0.6174/[\s^2^(Fo)+0.0012Fo^2^]'.

Automatic conversion script
Id: cif_fix_values 3143 2015-03-26 13:38:13Z robertas 
;
_cod_original_cell_volume 7517.(6)
_cod_original_formula_sum ' C36 H56 I12 Ni2 N8 S12        '
_cod_database_code 4323339

loop_
_symmetry_equiv_pos_as_xyz
'x, y, z'
-x,-y,-z
x,-y,1/2+z
-x,y,1/2-z
1/2+x,1/2+y,z
1/2-x,1/2-y,-z
1/2+x,1/2-y,1/2+z
1/2-x,1/2+y,1/2-z

loop_
_atom_site_aniso_label
_atom_site_aniso_U_11
_atom_site_aniso_U_22
_atom_site_aniso_U_33
_atom_site_aniso_U_23
_atom_site_aniso_U_13
_atom_site_aniso_U_12
Ni1 0.0269(12) 0.0286(10) 0.0369(11) 0.0000(0) 0.0074(9) 0.0000(0)
Ni2 0.0368(13) 0.0246(10) 0.0323(11) 0.0000(0) 0.0135(9) 0.0000(0)
I1 0.0542(6) 0.0995(8) 0.0486(6) -0.0057(6) -0.0101(5) 0.0048(6)
I2 0.0423(5) 0.0457(5) 0.0366(4) 0.0020(4) 0.0070(4) 0.0018(5)
I3 0.0482(6) 0.0601(5) 0.0473(5) -0.0028(5) -0.0135(4) 0.0001(5)
I4 0.0511(6) 0.0714(6) 0.0535(6) 0.0006(5) -0.0047(5) -0.0004(5)
I5 0.0546(6) 0.0614(6) 0.0471(5) 0.0009(5) 0.0095(4) 0.0017(5)
I6 0.0766(8) 0.1317(10) 0.0732(7) 0.0011(8) -0.0237(6) 0.0039(8)
S11 0.0367(19) 0.0582(19) 0.0427(17) 0.0030(18) 0.0138(15) 0.0036(19)
S21 0.0319(27) 0.0270(16) 0.0491(22) 0.0016(15) 0.0111(18) -0.0020(14)
S31 0.0343(27) 0.0262(15) 0.0443(21) -0.0031(14) 0.0094(17) 0.0017(14)
S12 0.0585(24) 0.0767(25) 0.0480(20) 0.0018(20) 0.0348(18) 0.0012(21)
S22 0.0405(29) 0.0261(16) 0.0392(20) -0.0006(14) 0.0173(18) -0.0022(14)
S32 0.0344(27) 0.0266(16) 0.0388(20) -0.0010(13) 0.0135(17) 0.0024(14)

loop_
_atom_site_label
_atom_site_fract_x
_atom_site_fract_y
_atom_site_fract_z
_atom_site_U_iso_or_equiv
_atom_site_thermal_displace_type
_atom_site_type_symbol
_atom_site_calc_flag
_atom_site_calc_attached_atom
_atom_site_aniso_ratio
Ni1 0.00000(0) 0.12263(7) 0.25000(0) 0.0306(6) Uani Ni . . 1.61
Ni2 0.50000(0) 0.12645(7) 0.25000(0) 0.0307(6) Uani Ni . . 2.04
I1 0.46892(5) 0.13353(3) -0.15412(7) 0.0680(4) Uani I . . 2.63
I2 0.40167(4) 0.12509(3) 0.08756(6) 0.0413(3) Uani I . . 1.42
I3 0.28500(4) 0.12315(3) 0.23423(7) 0.0526(3) Uani I . . 2.06
I4 0.18986(4) 0.12271(3) 0.37480(7) 0.0590(3) Uani I . . 1.60
I5 0.14162(4) 0.12473(3) -0.27436(7) 0.0541(3) Uani I . . 1.45
I6 0.05767(5) 0.12406(5) -0.45553(9) 0.0950(5) Uani I . . 2.75
S11 0.2283(1) 0.1235(1) -0.0908(2) 0.0454(12) Uani S . . 2.22
S21 0.0503(2) 0.06599(9) 0.1756(3) 0.0356(14) Uani S . . 2.10
S31 0.0496(2) 0.17939(9) 0.1752(3) 0.0346(12) Uani S . . 1.95
S12 0.3048(2) 0.1303(1) 0.6616(3) 0.0597(14) Uani S . . 4.35
S22 0.4500(2) 0.18634(9) 0.3468(3) 0.0347(13) Uani S . . 2.29
S32 0.4517(2) 0.06769(9) 0.3546(3) 0.0328(12) Uani S . . 2.09
N11 0.1431(5) 0.1622(3) 0.0374(8) 0.0346(24) Uiso N . . 0.00
N21 0.1441(4) 0.0841(3) 0.0355(7) 0.0310(23) Uiso N . . 0.00
N12 0.3724(4) 0.0891(3) 0.5107(7) 0.0311(23) Uiso N . . 0.00
N22 0.3701(4) 0.1682(3) 0.5038(7) 0.0315(24) Uiso N . . 0.00
C11 0.1715(5) 0.1236(4) -0.0052(8) 0.0287(24) Uiso C . . 0.00
C21 0.0984(5) 0.0981(4) 0.1033(9) 0.0292(28) Uiso C . . 0.00
C31 0.0988(5) 0.1473(4) 0.1051(9) 0.0291(27) Uiso C . . 0.00
C41 0.1577(7) 0.2132(4) 0.0055(11) 0.0553(38) Uiso C . . 0.00
C51 0.1774(7) 0.2420(5) 0.1047(12) 0.0766(47) Uiso C . . 0.00
C61 0.1011(7) 0.2326(5) -0.0602(13) 0.0790(48) Uiso C . . 0.00
C71 0.1580(6) 0.0332(4) 0.0047(10) 0.0473(34) Uiso C . . 0.00
C81 0.1803(6) 0.0050(4) 0.1044(11) 0.0629(40) Uiso C . . 0.00
C91 0.1030(7) 0.0116(4) -0.0597(12) 0.0722(44) Uiso C . . 0.00
C12 0.3492(5) 0.1294(4) 0.5595(8) 0.0324(27) Uiso C . . 0.00
C22 0.4090(5) 0.1542(3) 0.4277(8) 0.0265(28) Uiso C . . 0.00
C32 0.4107(5) 0.1012(4) 0.4326(9) 0.0271(27) Uiso C . . 0.00
C42 0.3577(6) 0.0388(4) 0.5483(9) 0.0420(32) Uiso C . . 0.00
C52 0.3322(6) 0.0087(4) 0.4540(10) 0.0656(42) Uiso C . . 0.00
C62 0.4152(7) 0.0180(4) 0.6109(11) 0.0755(45) Uiso C . . 0.00
C72 0.3536(6) 0.2187(4) 0.5289(9) 0.0373(31) Uiso C . . 0.00
C82 0.3259(6) 0.2447(4) 0.4302(10) 0.0565(38) Uiso C . . 0.00
C92 0.4083(7) 0.2442(4) 0.5852(11) 0.0665(41) Uiso C . . 0.00
H1 0.1907(7) 0.2150(4) -0.0424(11) 0.0989(87) Uiso H . C41 1.00
H2 0.1866(7) 0.2741(5) 0.0840(12) 0.0989(87) Uiso H . C51 1.00
H3 0.2130(7) 0.2277(5) 0.1404(12) 0.0989(87) Uiso H . C51 1.00
H4 0.1450(7) 0.2423(5) 0.1540(12) 0.0989(87) Uiso H . C51 1.00
H5 0.1085(7) 0.2646(5) -0.0837(13) 0.0989(87) Uiso H . C61 1.00
H6 0.0677(7) 0.2324(5) -0.0131(13) 0.0989(87) Uiso H . C61 1.00
H7 0.0913(7) 0.2129(5) -0.1231(13) 0.0989(87) Uiso H . C61 1.00
H8 0.1915(6) 0.0317(4) -0.0422(10) 0.0989(87) Uiso H . C71 1.00
H9 0.1895(6) -0.0270(4) 0.0836(11) 0.0989(87) Uiso H . C81 1.00
H10 0.1488(6) 0.0046(4) 0.1556(11) 0.0989(87) Uiso H . C81 1.00
H11 0.2162(6) 0.0196(4) 0.1381(11) 0.0989(87) Uiso H . C81 1.00
H12 0.1114(7) -0.0206(4) -0.0802(12) 0.0989(87) Uiso H . C91 1.00
H13 0.0941(7) 0.0303(4) -0.1246(12) 0.0989(87) Uiso H . C91 1.00
H14 0.0685(7) 0.0121(4) -0.0151(12) 0.0989(87) Uiso H . C91 1.00
H15 0.3266(6) 0.0394(4) 0.6001(9) 0.0989(87) Uiso H . C42 1.00
H16 0.3229(6) -0.0226(4) 0.4793(10) 0.0989(87) Uiso H . C52 1.00
H17 0.3622(6) 0.0067(4) 0.4003(10) 0.0989(87) Uiso H . C52 1.00
H18 0.2958(6) 0.0232(4) 0.4215(10) 0.0989(87) Uiso H . C52 1.00
H19 0.4069(7) -0.0134(4) 0.6370(11) 0.0989(87) Uiso H . C62 1.00
H20 0.4280(7) 0.0380(4) 0.6719(11) 0.0989(87) Uiso H . C62 1.00
H21 0.4470(7) 0.0165(4) 0.5606(11) 0.0989(87) Uiso H . C62 1.00
H22 0.3225(6) 0.2184(4) 0.5807(9) 0.0989(87) Uiso H . C72 1.00
H23 0.3158(6) 0.2767(4) 0.4497(10) 0.0989(87) Uiso H . C82 1.00
H24 0.2897(6) 0.2284(4) 0.4027(10) 0.0989(87) Uiso H . C82 1.00
H25 0.3550(6) 0.2453(4) 0.3747(10) 0.0989(87) Uiso H . C82 1.00
H26 0.3974(7) 0.2763(4) 0.6021(11) 0.0989(87) Uiso H . C92 1.00
H27 0.4408(7) 0.2444(4) 0.5360(11) 0.0989(87) Uiso H . C92 1.00
H28 0.4216(7) 0.2279(4) 0.6516(11) 0.0989(87) Uiso H . C92 1.00

loop_
_atom_type_symbol
_atom_type_number_in_cell
_atom_type_description
_atom_type_scat_dispersion_real
_atom_type_scat_dispersion_imag
_atom_type_scat_source
I 48 Iodine -0.726 1.812 'Int. Tab. Vol_IVTables_2.2B, Table_2.3.1.'
Ni 16 Nickel 0.285 1.113 'Int. Tab. Vol_IVTables_2.2B, Table_2.3.1.'
S 48 Sulphur 0.110 0.124 'Int. Tab. Vol_IVTables_2.2B, Table_2.3.1.'
N 32 Nitrogen 0.004 0.003 'Int. Tab. Vol_IVTables_2.2B, Table_2.3.1.'
C 144 Carbon 0.002 0.002 'Int. Tab. Vol_IVTables_2.2B, Table_2.3.1.'
H 224 Hydrogen 0.000 0.000 'Int. Tab. Vol_IVTables_2.2B, Table_2.3.1.'

loop_
_diffrn_attenuator_code
_diffrn_attenuator_scale
? ?

loop_
_geom_angle_atom_site_label_1
_geom_angle_atom_site_label_2
_geom_angle_atom_site_label_3
_geom_angle
_geom_angle_site_symmetry_3
_geom_angle_publ_flag
S21 Ni1 S31 94.6(1) . yes
S21 Ni1 S21 85.7(1) 4555 yes
S31 Ni1 S31 85.2(1) 4555 yes
S22 Ni2 S32 89.3(1) . yes
I2 Ni2 S32 91.2(1) . yes
I2 Ni2 S22 90.1(1) . yes
I2 Ni2 I2 178.46(3) 4655 yes
I2 Ni2 S32 87.78(8) 4655 yes
I2 Ni2 S22 91.00(9) 4655 yes
S22 Ni2 S22 89.3(1) 4655 yes
S22 Ni2 S32 177.5(1) 4655 yes
S32 Ni2 S32 92.1(1) 4655 yes
Ni1 S21 C21 100.3(4) . yes
Ni1 S31 C31 100.2(4) . yes
Ni2 S22 C22 101.4(4) . yes
Ni2 S32 C32 101.1(4) . yes
C31 N11 C41 127.2(9) . yes
C11 N11 C41 122.6(9) . yes
C11 N11 C31 110.1(9) . yes
C21 N21 C71 125.3(9) . yes
C11 N21 C71 125.0(8) . yes
C11 N21 C21 109.6(9) . yes
C32 N12 C42 126.7(9) . yes
C12 N12 C42 122.3(8) . yes
C12 N12 C32 111.0(9) . yes
C22 N22 C72 125.6(9) . yes
C12 N22 C72 123.8(8) . yes
C12 N22 C22 110.6(9) . yes
N11 C11 N21 106.4(9) . yes
S11 C11 N21 125.8(8) . yes
S11 C11 N11 127.8(8) . yes
S21 C21 N21 131.1(9) . yes
N21 C21 C31 106.7(9) . yes
S21 C21 C31 122.2(8) . yes
N11 C31 C21 107.3(9) . yes
S31 C31 C21 122.7(8) . yes
S31 C31 N11 129.9(9) . yes
N11 C41 C61 107(1) . yes
N11 C41 C51 111(1) . yes
C51 C41 C61 114(1) . yes
N21 C71 C91 109.7(9) . yes
N21 C71 C81 110.8(9) . yes
C81 C71 C91 115(1) . yes
N12 C12 N22 106.8(8) . yes
S12 C12 N22 126.8(8) . yes
S12 C12 N12 126.4(8) . yes
S22 C22 N22 129.9(8) . yes
N22 C22 C32 106.1(8) . yes
S22 C22 C32 123.9(8) . yes
N12 C32 C22 105.3(9) . yes
S32 C32 C22 124.2(8) . yes
S32 C32 N12 130.5(8) . yes
N12 C42 C62 108.5(9) . yes
N12 C42 C52 111.4(9) . yes
C52 C42 C62 115(1) . yes
N22 C72 C92 110.0(9) . yes
N22 C72 C82 112.7(9) . yes
C82 C72 C92 114(1) . yes

loop_
_geom_bond_atom_site_label_1
_geom_bond_atom_site_label_2
_geom_bond_distance
_geom_bond_site_symmetry_2
_geom_bond_publ_flag
Ni1 S21 2.169(3) . yes
Ni1 S31 2.165(3) . yes
Ni2 I2 2.840(1) . yes
Ni2 S22 2.365(3) . yes
Ni2 S32 2.377(3) . yes
I1 I1 2.783(2) 4654 yes
I3 I4 2.786(2) . yes
I5 I6 2.790(2) . yes
S11 C11 1.68(1) . yes
S21 C21 1.68(1) . yes
S31 C31 1.68(1) . yes
S12 C12 1.63(1) . yes
S22 C22 1.65(1) . yes
S32 C32 1.65(1) . yes
N11 C11 1.37(1) . yes
N11 C31 1.38(1) . yes
N11 C41 1.53(1) . yes
N21 C11 1.37(1) . yes
N21 C21 1.40(1) . yes
N21 C71 1.51(1) . yes
N12 C12 1.39(1) . yes
N12 C32 1.35(1) . yes
N12 C42 1.53(1) . yes
N22 C12 1.38(1) . yes
N22 C22 1.36(1) . yes
N22 C72 1.50(1) . yes
C21 C31 1.38(1) . yes
C41 C51 1.50(1) . yes
C41 C61 1.54(2) . yes
C71 C81 1.51(1) . yes
C71 C91 1.53(1) . yes
C22 C32 1.49(1) . yes
C42 C52 1.51(1) . yes
C42 C62 1.55(1) . yes
C72 C82 1.50(1) . yes
C72 C92 1.53(1) . yes

loop_
_geom_contact_atom_site_label_1
_geom_contact_atom_site_label_2
_geom_contact_distance
Ni1 S21 2.169(3)
Ni1 S31 2.165(3)
Ni1 C21 2.972(11)
Ni1 C31 2.966(11)
Ni2 I2 2.840(1)
Ni2 S22 2.365(3)
Ni2 S32 2.377(3)
I3 I4 2.786(2)
I5 I6 2.790(2)
I5 S11 2.850(3)
S11 N11 2.739(10)
S11 N21 2.717(10)
S11 C11 1.677(10)
S21 N21 2.804(10)
S21 C21 1.679(12)
S21 C31 2.683(11)
S31 N11 2.777(11)
S31 C21 2.691(11)
S31 C31 1.681(12)
S12 N12 2.697(10)
S12 N22 2.691(10)
S12 C12 1.629(11)
S22 N22 2.727(10)
S22 C22 1.648(11)
S22 C32 2.769(11)
S32 N12 2.728(10)
S32 C22 2.771(10)
S32 C32 1.647(11)
N11 N21 2.193(12)
N11 C11 1.368(14)
N11 C21 2.224(14)
N11 C31 1.380(15)
N11 C41 1.525(15)
N11 C51 2.489(16)
N11 C61 2.460(16)
N21 C11 1.371(13)
N21 C21 1.398(15)
N21 C31 2.229(14)
N21 C71 1.514(14)
N21 C81 2.486(15)
N21 C91 2.486(16)
N12 N22 2.222(12)
N12 C12 1.389(14)
N12 C22 2.261(13)
N12 C32 1.354(14)
N12 C42 1.526(14)
N12 C52 2.506(15)
N12 C62 2.495(15)
N22 C12 1.378(13)
N22 C22 1.359(14)
N22 C32 2.276(13)
N22 C72 1.501(13)
N22 C82 2.501(14)
N22 C92 2.479(15)
C11 C21 2.261(15)
C11 C31 2.253(15)
C11 C41 2.539(16)
C11 C71 2.560(15)
C21 C31 1.381(15)
C21 C71 2.586(16)
C31 C41 2.604(17)
C41 C51 1.498(19)
C41 C61 1.537(20)
C51 C61 2.551(21)
C71 C81 1.508(17)
C71 C91 1.526(19)
C81 C91 2.551(20)
C12 C22 2.250(15)
C12 C32 2.260(15)
C12 C42 2.554(15)
C12 C72 2.540(15)
C22 C32 1.488(14)
C22 C72 2.545(15)
C32 C42 2.574(16)
C42 C52 1.508(17)
C42 C62 1.549(19)
C52 C62 2.576(19)
C72 C82 1.503(16)
C72 C92 1.525(18)
C82 C92 2.536(19)

loop_
_cod_changelog_entry_id
_cod_changelog_entry_author
_cod_changelog_entry_date
_cod_changelog_entry_text
1 'Vaitkus, Antanas' 2023-06-29T12:25:00+03:00
;
 Updated the formatting of the '_atom_type_symbol' data item values to match
 the formatting of the '_atom_site_type_symbol' data item values. Updated the
 formatting of the '_cell_formula_units_Z' data item value. Corrected the values
 of the '_atom_site_thermal_displace_type' data item. Updated space group
 information.
;
